data_2216771
loop_
_publ_author_name
'Guo, Ming-Lin'
'Zhang, Li'

_publ_section_title
;
 2,4-Dibromo-6-(4-bromophenyliminomethyl)phenol
;
_journal_coeditor_code SJ2397
_journal_issue 12
_journal_name_full 'Acta Crystallographica Section E'
_journal_page_first o4558
_journal_page_last o4558
_journal_paper_doi 10.1107/S1600536807054335
_journal_volume 63
_journal_year 2007
_chemical_formula_iupac 'C13 H8 Br3 N O'
_chemical_formula_moiety 'C13 H8 Br3 N O'
_chemical_formula_sum 'C13 H8 Br3 N O'
_chemical_formula_weight 433.90
_chemical_name_systematic
;
2,4-Dibromo-6-(4-bromophenyliminomethyl)phenol
;
_space_group_IT_number 2
_symmetry_cell_setting triclinic
_symmetry_space_group_name_Hall '-P 1'
_symmetry_space_group_name_H-M 'P -1'
_atom_sites_solution_hydrogens geom
_atom_sites_solution_primary direct
_atom_sites_solution_secondary difmap
_audit_creation_method SHELXL-97
_cell_angle_alpha 87.801(6)
_cell_angle_beta 76.688(7)
_cell_angle_gamma 65.180(5)
_cell_formula_units_Z 2
_cell_length_a 7.985(3)
_cell_length_b 8.594(3)
_cell_length_c 11.020(4)
_cell_measurement_reflns_used 1206
_cell_measurement_temperature 294(2)
_cell_measurement_theta_max 26.20
_cell_measurement_theta_min 2.89
_cell_volume 666.5(4)
_computing_cell_refinement 'SAINT (Bruker, 1997)'
_computing_data_collection 'SMART (Bruker, 1997)'
_computing_data_reduction 'SAINT (Bruker, 1997)'
_computing_molecular_graphics 'SHELXTL (Bruker, 2001)'
_computing_publication_material 'SHELXTL (Bruker, 2001)'
_computing_structure_refinement 'SHELXTL (Bruker, 2001)'
_computing_structure_solution 'SHELXTL (Bruker, 2001)'
_diffrn_ambient_temperature 294(2)
_diffrn_measured_fraction_theta_full 0.980
_diffrn_measured_fraction_theta_max 0.980
_diffrn_measurement_device_type 'Bruker SMART CCD area-detector'
_diffrn_measurement_method '\f and \w'
_diffrn_radiation_monochromator graphite
_diffrn_radiation_source 'fine-focus sealed tube'
_diffrn_radiation_type MoK\a
_diffrn_radiation_wavelength 0.71073
_diffrn_reflns_av_R_equivalents 0.0650
_diffrn_reflns_av_sigmaI/netI 0.1147
_diffrn_reflns_limit_h_max 9
_diffrn_reflns_limit_h_min -7
_diffrn_reflns_limit_k_max 10
_diffrn_reflns_limit_k_min -6
_diffrn_reflns_limit_l_max 13
_diffrn_reflns_limit_l_min -12
_diffrn_reflns_number 3322
_diffrn_reflns_theta_full 25.01
_diffrn_reflns_theta_max 25.01
_diffrn_reflns_theta_min 1.90
_diffrn_standards_number 0
_exptl_absorpt_coefficient_mu 9.065
_exptl_absorpt_correction_T_max 0.339
_exptl_absorpt_correction_T_min 0.202
_exptl_absorpt_correction_type multi-scan
_exptl_absorpt_process_details '(SADABS; Sheldrick, 1996)'
_exptl_crystal_colour Red
_exptl_crystal_density_diffrn 2.162
_exptl_crystal_density_method 'not measured'
_exptl_crystal_description Prism
_exptl_crystal_F_000 412
_exptl_crystal_size_max 0.24
_exptl_crystal_size_mid 0.16
_exptl_crystal_size_min 0.12
_refine_diff_density_max 0.863
_refine_diff_density_min -1.269
_refine_ls_extinction_method none
_refine_ls_goodness_of_fit_ref 0.981
_refine_ls_hydrogen_treatment constr
_refine_ls_matrix_type full
_refine_ls_number_parameters 163
_refine_ls_number_reflns 2309
_refine_ls_number_restraints 0
_refine_ls_restrained_S_all 0.981
_refine_ls_R_factor_all 0.1076
_refine_ls_R_factor_gt 0.0664
_refine_ls_shift/su_max <0.001
_refine_ls_shift/su_mean <0.001
_refine_ls_structure_factor_coef Fsqd
_refine_ls_weighting_details 'calc w=1/[\s^2^(Fo^2^)+(0.1123P)^2^] where P=(Fo^2^+2Fc^2^)/3'
_refine_ls_weighting_scheme calc
_refine_ls_wR_factor_gt 0.1680
_refine_ls_wR_factor_ref 0.1985
_reflns_number_gt 1471
_reflns_number_total 2309
_reflns_threshold_expression I>2\s(I)
_cod_data_source_file sj2397.cif
_cod_data_source_block I
_cod_depositor_comments
;
The following automatic conversions were performed:
'_symmetry_cell_setting' value 'Triclinic' changed to 'triclinic'
according to '/home/saulius/struct/CIF-dictionaries/cif_core.dic'
dictionary named 'cif_core.dic' version 2.4.1 from 2010-06-29.

Automatic conversion script
Id: cif_fix_enum 1527 2010-12-29 10:47:43Z saulius 

The following automatic conversions were performed:

'_symmetry_cell_setting' value 'Triclinic' changed to 'triclinic'
according to /home/saulius/struct/CIF-dictionaries/cif_core.dic
dictionary named 'cif_core.dic' version 2.4.1 from 2010-06-29.

Automatic conversion script
Id: cif_fix_values 1715 2011-07-08 13:25:40Z adriana 
;
_cod_database_code 2216771
_cod_database_fobs_code 2216771

loop_
_symmetry_equiv_pos_as_xyz
'x, y, z'
'-x, -y, -z'

loop_
_atom_site_type_symbol
_atom_site_label
_atom_site_fract_x
_atom_site_fract_y
_atom_site_fract_z
_atom_site_U_iso_or_equiv
_atom_site_adp_type
_atom_site_calc_flag
_atom_site_refinement_flags
_atom_site_occupancy
Br Br1 0.12496(17) 0.33749(14) 0.12113(9) 0.0560(4) Uani d . 1
Br Br2 0.69858(18) 0.14000(16) 0.98515(10) 0.0616(5) Uani d . 1
Br Br3 -0.19458(18) 1.03572(14) 0.29251(11) 0.0597(5) Uani d . 1
O O1 0.2910(9) 0.2930(9) 0.3421(6) 0.0451(18) Uani d . 1
H H1 0.2990 0.2748 0.4146 0.054 Uiso d R 1
N N1 0.3470(10) 0.3870(10) 0.5425(7) 0.0350(19) Uani d . 1
C C1 0.1501(12) 0.5864(12) 0.4244(8) 0.032(2) Uani d . 1
C C2 0.1817(12) 0.4586(11) 0.3349(8) 0.030(2) Uani d . 1
C C3 0.0952(13) 0.5088(13) 0.2346(8) 0.035(2) Uani d . 1
C C4 -0.0163(12) 0.6781(11) 0.2222(8) 0.030(2) Uani d . 1
H H4 -0.0730 0.7103 0.1549 0.036 Uiso calc R 1
C C5 -0.0428(12) 0.8008(12) 0.3121(9) 0.034(2) Uani d . 1
C C6 0.0394(13) 0.7551(12) 0.4103(8) 0.035(2) Uani d . 1
H H6 0.0203 0.8394 0.4690 0.042 Uiso calc R 1
C C7 0.2360(13) 0.5403(13) 0.5293(9) 0.037(2) Uani d . 1
H H7 0.2093 0.6258 0.5894 0.044 Uiso calc R 1
C C8 0.4295(12) 0.3389(12) 0.6481(8) 0.032(2) Uani d . 1
C C9 0.5304(14) 0.1652(12) 0.6570(9) 0.041(2) Uani d . 1
H H9 0.5436 0.0877 0.5950 0.049 Uiso calc R 1
C C10 0.6116(15) 0.1055(14) 0.7560(10) 0.049(3) Uani d . 1
H H10 0.6817 -0.0116 0.7603 0.059 Uiso calc R 1
C C11 0.5887(13) 0.2199(13) 0.8488(9) 0.042(3) Uani d . 1
C C12 0.4891(15) 0.3947(14) 0.8395(9) 0.048(3) Uani d . 1
H H12 0.4767 0.4728 0.9009 0.057 Uiso calc R 1
C C13 0.4093(13) 0.4518(12) 0.7400(8) 0.037(2) Uani d . 1
H H13 0.3405 0.5690 0.7348 0.044 Uiso calc R 1

loop_
_atom_site_aniso_label
_atom_site_aniso_U_11
_atom_site_aniso_U_22
_atom_site_aniso_U_33
_atom_site_aniso_U_12
_atom_site_aniso_U_13
_atom_site_aniso_U_23
Br1 0.0849(8) 0.0393(7) 0.0331(6) -0.0047(5) -0.0351(6) -0.0061(5)
Br2 0.0917(9) 0.0532(8) 0.0349(7) -0.0119(6) -0.0432(6) 0.0077(5)
Br3 0.0896(9) 0.0281(7) 0.0566(8) -0.0077(6) -0.0431(6) 0.0098(5)
O1 0.061(4) 0.039(4) 0.023(4) -0.001(3) -0.026(3) 0.003(3)
N1 0.044(4) 0.033(5) 0.028(4) -0.011(4) -0.022(3) 0.006(4)
C1 0.044(5) 0.034(5) 0.018(5) -0.014(4) -0.015(4) 0.007(4)
C2 0.039(5) 0.024(5) 0.017(4) -0.001(4) -0.011(4) 0.000(4)
C3 0.047(5) 0.047(7) 0.017(5) -0.020(5) -0.016(4) 0.005(4)
C4 0.045(5) 0.030(5) 0.014(4) -0.010(4) -0.017(4) 0.006(4)
C5 0.044(5) 0.026(5) 0.039(6) -0.015(4) -0.020(4) 0.016(4)
C6 0.060(6) 0.027(6) 0.025(5) -0.018(5) -0.022(4) 0.005(4)
C7 0.053(6) 0.035(6) 0.032(5) -0.020(5) -0.024(4) 0.003(4)
C8 0.037(5) 0.045(6) 0.014(4) -0.014(4) -0.014(4) 0.007(4)
C9 0.062(6) 0.029(6) 0.036(6) -0.015(5) -0.030(5) 0.001(4)
C10 0.067(7) 0.031(6) 0.046(6) -0.006(5) -0.037(5) 0.002(5)
C11 0.050(6) 0.043(6) 0.026(5) -0.007(5) -0.021(4) 0.005(4)
C12 0.077(7) 0.041(7) 0.032(6) -0.022(6) -0.034(5) 0.013(5)
C13 0.053(5) 0.021(5) 0.028(5) -0.004(4) -0.017(4) -0.003(4)

loop_
_atom_type_symbol
_atom_type_description
_atom_type_scat_dispersion_real
_atom_type_scat_dispersion_imag
_atom_type_scat_source
C C 0.0033 0.0016 'International Tables Vol C Tables 4.2.6.8 and 6.1.1.4'
H H 0.0000 0.0000 'International Tables Vol C Tables 4.2.6.8 and 6.1.1.4'
Br Br -0.2901 2.4595 'International Tables Vol C Tables 4.2.6.8 and 6.1.1.4'
N N 0.0061 0.0033 'International Tables Vol C Tables 4.2.6.8 and 6.1.1.4'
O O 0.0106 0.0060 'International Tables Vol C Tables 4.2.6.8 and 6.1.1.4'

loop_
_geom_angle_atom_site_label_1
_geom_angle_atom_site_label_2
_geom_angle_atom_site_label_3
_geom_angle
C2 O1 H1 109.4
C7 N1 C8 122.6(8)
C6 C1 C2 119.8(8)
C6 C1 C7 120.1(9)
C2 C1 C7 120.1(8)
O1 C2 C3 119.2(8)
O1 C2 C1 122.6(8)
C3 C2 C1 118.2(8)
C4 C3 C2 121.3(8)
C4 C3 Br1 120.5(6)
C2 C3 Br1 118.2(7)
C3 C4 C5 118.7(8)
C3 C4 H4 120.6
C5 C4 H4 120.6
C6 C5 C4 121.0(8)
C6 C5 Br3 120.6(8)
C4 C5 Br3 118.4(6)
C5 C6 C1 120.9(9)
C5 C6 H6 119.5
C1 C6 H6 119.5
N1 C7 C1 122.2(9)
N1 C7 H7 118.9
C1 C7 H7 118.9
C13 C8 C9 119.3(8)
C13 C8 N1 124.5(8)
C9 C8 N1 116.2(8)
C10 C9 C8 120.8(9)
C10 C9 H9 119.6
C8 C9 H9 119.6
C9 C10 C11 119.6(10)
C9 C10 H10 120.2
C11 C10 H10 120.2
C10 C11 C12 119.8(9)
C10 C11 Br2 120.0(8)
C12 C11 Br2 120.1(8)
C13 C12 C11 119.8(10)
C13 C12 H12 120.1
C11 C12 H12 120.1
C8 C13 C12 120.8(9)
C8 C13 H13 119.6
C12 C13 H13 119.6

loop_
_geom_bond_atom_site_label_1
_geom_bond_atom_site_label_2
_geom_bond_distance
Br1 C3 1.870(10)
Br2 C11 1.876(9)
Br3 C5 1.904(9)
O1 C2 1.332(11)
O1 H1 0.8200
N1 C7 1.268(12)
N1 C8 1.431(10)
C1 C6 1.370(13)
C1 C2 1.406(13)
C1 C7 1.437(12)
C2 C3 1.397(12)
C3 C4 1.372(13)
C4 C5 1.390(13)
C4 H4 0.9300
C5 C6 1.354(12)
C6 H6 0.9300
C7 H7 0.9300
C8 C13 1.365(13)
C8 C9 1.379(13)
C9 C10 1.371(13)
C9 H9 0.9300
C10 C11 1.373(14)
C10 H10 0.9300
C11 C12 1.387(15)
C12 C13 1.367(13)
C12 H12 0.9300
C13 H13 0.9300

loop_
_geom_hbond_atom_site_label_D
_geom_hbond_atom_site_label_H
_geom_hbond_atom_site_label_A
_geom_hbond_site_symmetry_A
_geom_hbond_distance_DH
_geom_hbond_distance_HA
_geom_hbond_distance_DA
_geom_hbond_angle_DHA
O1 H1 N1 . 0.82 1.93 2.574(10) 134.6
C10 H10 O1 2_656 0.93 2.61 3.341(13) 135.7
C10 H10 Br1 2_656 0.93 2.99 3.866(10) 157.2

loop_
_cod_related_entry_id
_cod_related_entry_database
_cod_related_entry_code
1 ChemSpider 30655392
